data_2227814
loop_
_publ_author_name
'Kim, Hyunjee'
'Yang, Hojin'
'Kim, Jae Sang'
'Moon, Suk-Hee'
'Kim, Tae Ho'

_publ_section_title
;
 Flutolanil
 [<i>N</i>-(3-isopropoxyphenyl)-2-(trifluoromethyl)benzamide]
;
_journal_coeditor_code LX2169
_journal_issue 10
_journal_name_full 'Acta Crystallographica Section E'
_journal_page_first o2471
_journal_paper_doi 10.1107/S1600536810034422
_journal_volume 66
_journal_year 2010
_chemical_formula_iupac 'C17 H16 F3 N O2'
_chemical_formula_moiety 'C17 H16 F3 N O2'
_chemical_formula_sum 'C17 H16 F3 N O2'
_chemical_formula_weight 323.31
_chemical_name_common Flutolanil
_chemical_name_systematic
;
<i>N</i>-(3-isopropoxyphenyl)-2-(trifluoromethyl)benzamide
;
_space_group_IT_number 2
_symmetry_cell_setting triclinic
_symmetry_space_group_name_Hall '-P 1'
_symmetry_space_group_name_H-M 'P -1'
_atom_sites_solution_hydrogens difmap
_atom_sites_solution_primary direct
_atom_sites_solution_secondary difmap
_audit_creation_method SHELXTL
_cell_angle_alpha 71.125(2)
_cell_angle_beta 87.493(2)
_cell_angle_gamma 79.495(2)
_cell_formula_units_Z 4
_cell_length_a 9.3264(3)
_cell_length_b 11.9326(3)
_cell_length_c 15.2208(3)
_cell_measurement_reflns_used 5677
_cell_measurement_temperature 173(2)
_cell_measurement_theta_max 28.31
_cell_measurement_theta_min 2.22
_cell_volume 1575.73(7)
_computing_cell_refinement 'SAINT (Bruker, 2006)'
_computing_data_collection 'APEX2 (Bruker, 2006)'
_computing_data_reduction 'SAINT (Bruker, 2006)'
_computing_molecular_graphics 'SHELXTL (Sheldrick, 2008) and DIAMOND (Brandenburg, 1998)'
_computing_publication_material 'SHELXTL (Sheldrick, 2008)'
_computing_structure_refinement 'SHELXTL (Sheldrick, 2008)'
_computing_structure_solution 'SHELXTL (Sheldrick, 2008)'
_diffrn_ambient_temperature 173(2)
_diffrn_detector_area_resol_mean 10.0
_diffrn_measured_fraction_theta_full 0.984
_diffrn_measured_fraction_theta_max 0.984
_diffrn_measurement_device_type 'Bruker SMART APEXII CCD'
_diffrn_measurement_method '\f and \w scans'
_diffrn_radiation_monochromator 'graphite multilayer'
_diffrn_radiation_source 'rotating anode'
_diffrn_radiation_type MoK\a
_diffrn_radiation_wavelength 0.71073
_diffrn_reflns_av_R_equivalents 0.0253
_diffrn_reflns_av_sigmaI/netI 0.0360
_diffrn_reflns_limit_h_max 11
_diffrn_reflns_limit_h_min -9
_diffrn_reflns_limit_k_max 15
_diffrn_reflns_limit_k_min -15
_diffrn_reflns_limit_l_max 19
_diffrn_reflns_limit_l_min -19
_diffrn_reflns_number 14333
_diffrn_reflns_theta_full 27.00
_diffrn_reflns_theta_max 27.00
_diffrn_reflns_theta_min 1.41
_diffrn_standards_number 0
_exptl_absorpt_coefficient_mu 0.113
_exptl_absorpt_correction_T_max 0.9778
_exptl_absorpt_correction_T_min 0.9680
_exptl_absorpt_correction_type multi-scan
_exptl_absorpt_process_details '(SADABS; Sheldrick, 1996)'
_exptl_crystal_colour colourless
_exptl_crystal_density_diffrn 1.363
_exptl_crystal_density_method 'not measured'
_exptl_crystal_description block
_exptl_crystal_F_000 672
_exptl_crystal_size_max 0.29
_exptl_crystal_size_mid 0.25
_exptl_crystal_size_min 0.20
_refine_diff_density_max 0.213
_refine_diff_density_min -0.252
_refine_ls_extinction_method none
_refine_ls_goodness_of_fit_ref 1.075
_refine_ls_hydrogen_treatment constr
_refine_ls_matrix_type full
_refine_ls_number_parameters 419
_refine_ls_number_reflns 6778
_refine_ls_number_restraints 0
_refine_ls_restrained_S_all 1.075
_refine_ls_R_factor_all 0.0563
_refine_ls_R_factor_gt 0.0423
_refine_ls_shift/su_max 0.000
_refine_ls_shift/su_mean 0.000
_refine_ls_structure_factor_coef Fsqd
_refine_ls_weighting_details 'calc w=1/[\s^2^(Fo^2^)+(0.0500P)^2^+0.2420P] where P=(Fo^2^+2Fc^2^)/3'
_refine_ls_weighting_scheme calc
_refine_ls_wR_factor_gt 0.1054
_refine_ls_wR_factor_ref 0.1107
_reflns_number_gt 5306
_reflns_number_total 6778
_reflns_threshold_expression I>2\s(I)
_cod_data_source_file lx2169.cif
_cod_data_source_block I
_cod_database_code 2227814
_cod_database_fobs_code 2227814

loop_
_symmetry_equiv_pos_as_xyz
'x, y, z'
'-x, -y, -z'

loop_
_atom_site_type_symbol
_atom_site_label
_atom_site_fract_x
_atom_site_fract_y
_atom_site_fract_z
_atom_site_U_iso_or_equiv
_atom_site_adp_type
_atom_site_calc_flag
_atom_site_refinement_flags
_atom_site_occupancy
_atom_site_disorder_assembly
_atom_site_disorder_group
F F1 0.72396(12) -0.13855(11) 0.10482(7) 0.0653(3) Uani d . 1 . .
F F2 0.93326(12) -0.10004(10) 0.06050(6) 0.0579(3) Uani d . 1 . .
F F3 0.88346(16) -0.27044(10) 0.06979(7) 0.0742(4) Uani d . 1 . .
F F4 0.41964(12) -0.27986(8) 0.40792(6) 0.0533(3) Uani d . 1 . .
F F5 0.63192(12) -0.34713(11) 0.36852(7) 0.0676(3) Uani d . 1 . .
F F6 0.46092(15) -0.44715(9) 0.37974(8) 0.0694(3) Uani d . 1 . .
O O1 1.05303(11) 0.01411(10) 0.20277(8) 0.0416(3) Uani d . 1 . .
O O2 0.44736(11) 0.40242(8) 0.14189(7) 0.0356(2) Uani d . 1 . .
O O3 0.56201(10) -0.06249(9) 0.29773(7) 0.0358(2) Uani d . 1 . .
O O4 -0.01982(11) 0.27137(9) 0.40762(7) 0.0365(2) Uani d . 1 . .
N N1 0.80616(12) 0.03637(10) 0.19997(8) 0.0311(3) Uani d . 1 . .
H H1N 0.7330 -0.0033 0.2141 0.037 Uiso calc R 1 . .
N N2 0.31422(12) -0.00838(10) 0.29585(7) 0.0278(2) Uani d . 1 . .
H H2N 0.2346 -0.0189 0.2729 0.033 Uiso calc R 1 . .
C C1 0.86575(18) -0.18719(15) 0.11217(10) 0.0411(4) Uani d . 1 . .
C C2 0.92024(15) -0.23796(13) 0.21080(9) 0.0330(3) Uani d . 1 . .
C C3 0.94306(18) -0.36147(14) 0.25362(11) 0.0416(4) Uani d . 1 . .
H H3 0.9202 -0.4119 0.2211 0.050 Uiso calc R 1 . .
C C4 0.9986(2) -0.41184(15) 0.34305(11) 0.0488(4) Uani d . 1 . .
H H4 1.0137 -0.4966 0.3719 0.059 Uiso calc R 1 . .
C C5 1.03223(19) -0.33923(15) 0.39034(11) 0.0482(4) Uani d . 1 . .
H H5 1.0710 -0.3738 0.4518 0.058 Uiso calc R 1 . .
C C6 1.00960(17) -0.21587(15) 0.34832(10) 0.0406(4) Uani d . 1 . .
H H6 1.0336 -0.1662 0.3813 0.049 Uiso calc R 1 . .
C C7 0.95242(14) -0.16344(13) 0.25875(9) 0.0304(3) Uani d . 1 . .
C C8 0.94110(15) -0.02947(13) 0.21688(9) 0.0307(3) Uani d . 1 . .
C C9 0.76977(15) 0.16387(12) 0.16153(9) 0.0287(3) Uani d . 1 . .
C C10 0.86874(16) 0.23390(14) 0.11281(10) 0.0375(3) Uani d . 1 . .
H H10 0.9651 0.1980 0.1030 0.045 Uiso calc R 1 . .
C C11 0.82379(18) 0.35794(15) 0.07864(10) 0.0426(4) Uani d . 1 . .
H H11 0.8917 0.4069 0.0468 0.051 Uiso calc R 1 . .
C C12 0.68377(17) 0.41177(13) 0.08955(10) 0.0371(3) Uani d . 1 . .
H H12 0.6556 0.4968 0.0655 0.045 Uiso calc R 1 . .
C C13 0.58392(15) 0.34064(12) 0.13603(9) 0.0295(3) Uani d . 1 . .
C C14 0.62674(15) 0.21664(12) 0.17305(9) 0.0282(3) Uani d . 1 . .
H H14 0.5591 0.1681 0.2060 0.034 Uiso calc R 1 . .
C C15 0.32963(16) 0.33676(12) 0.17713(10) 0.0344(3) Uani d . 1 . .
H H15 0.3616 0.2710 0.2365 0.041 Uiso calc R 1 . .
C C16 0.20828(19) 0.42797(15) 0.19619(12) 0.0506(5) Uani d . 1 . .
H H16A 0.2392 0.4548 0.2456 0.076 Uiso calc R 1 . .
H H16B 0.1215 0.3912 0.2157 0.076 Uiso calc R 1 . .
H H16C 0.1853 0.4972 0.1396 0.076 Uiso calc R 1 . .
C C17 0.28423(18) 0.28361(15) 0.10776(11) 0.0438(4) Uani d . 1 . .
H H17A 0.2418 0.3486 0.0525 0.066 Uiso calc R 1 . .
H H17B 0.2117 0.2329 0.1355 0.066 Uiso calc R 1 . .
H H17C 0.3697 0.2347 0.0901 0.066 Uiso calc R 1 . .
C C18 0.49043(19) -0.33559(14) 0.35097(11) 0.0433(4) Uani d . 1 . .
C C19 0.44895(16) -0.27094(13) 0.25121(10) 0.0355(3) Uani d . 1 . .
C C20 0.4374(2) -0.33761(15) 0.19284(12) 0.0485(4) Uani d . 1 . .
H H20 0.4584 -0.4230 0.2162 0.058 Uiso calc R 1 . .
C C21 0.3958(2) -0.28018(18) 0.10115(13) 0.0565(5) Uani d . 1 . .
H H21 0.3891 -0.3262 0.0614 0.068 Uiso calc R 1 . .
C C22 0.3637(2) -0.15650(18) 0.06703(12) 0.0539(5) Uani d . 1 . .
H H22 0.3335 -0.1173 0.0040 0.065 Uiso calc R 1 . .
C C23 0.37535(18) -0.08950(15) 0.12429(10) 0.0412(4) Uani d . 1 . .
H H23 0.3528 -0.0042 0.1004 0.049 Uiso calc R 1 . .
C C24 0.41967(14) -0.14543(12) 0.21644(9) 0.0297(3) Uani d . 1 . .
C C25 0.44013(15) -0.06876(12) 0.27467(9) 0.0275(3) Uani d . 1 . .
C C26 0.29226(14) 0.06987(11) 0.35002(8) 0.0254(3) Uani d . 1 . .
C C27 0.14916(15) 0.12932(11) 0.35161(9) 0.0268(3) Uani d . 1 . .
H H27 0.0743 0.1161 0.3177 0.032 Uiso calc R 1 . .
C C28 0.11661(15) 0.20774(12) 0.40283(9) 0.0290(3) Uani d . 1 . .
C C29 0.22679(16) 0.22750(13) 0.45182(9) 0.0348(3) Uani d . 1 . .
H H29 0.2054 0.2817 0.4865 0.042 Uiso calc R 1 . .
C C30 0.36701(17) 0.16775(13) 0.44951(10) 0.0351(3) Uani d . 1 . .
H H30 0.4417 0.1813 0.4833 0.042 Uiso calc R 1 . .
C C31 0.40278(15) 0.08807(12) 0.39927(9) 0.0297(3) Uani d . 1 . .
H H31 0.5001 0.0472 0.3987 0.036 Uiso calc R 1 . .
C C32 -0.14292(15) 0.24713(13) 0.36633(9) 0.0323(3) Uani d . 1 . .
H H32 -0.1172 0.2439 0.3026 0.039 Uiso calc R 1 . .
C C33 -0.18436(19) 0.12950(15) 0.42444(12) 0.0493(4) Uani d . 1 . .
H H33A -0.1006 0.0643 0.4307 0.074 Uiso calc R 1 . .
H H33B -0.2658 0.1138 0.3943 0.074 Uiso calc R 1 . .
H H33C -0.2136 0.1338 0.4861 0.074 Uiso calc R 1 . .
C C34 -0.26441(18) 0.35293(15) 0.35933(11) 0.0451(4) Uani d . 1 . .
H H34A -0.2836 0.3607 0.4211 0.068 Uiso calc R 1 . .
H H34B -0.3529 0.3398 0.3346 0.068 Uiso calc R 1 . .
H H34C -0.2354 0.4267 0.3178 0.068 Uiso calc R 1 . .

loop_
_atom_site_aniso_label
_atom_site_aniso_U_11
_atom_site_aniso_U_22
_atom_site_aniso_U_33
_atom_site_aniso_U_12
_atom_site_aniso_U_13
_atom_site_aniso_U_23
F1 0.0450(6) 0.0899(9) 0.0554(6) -0.0044(6) -0.0153(5) -0.0178(6)
F2 0.0718(7) 0.0689(7) 0.0350(5) -0.0267(6) 0.0019(5) -0.0119(5)
F3 0.1204(11) 0.0642(7) 0.0508(6) -0.0126(7) -0.0116(6) -0.0364(5)
F4 0.0734(7) 0.0427(5) 0.0395(5) -0.0005(5) 0.0080(5) -0.0137(4)
F5 0.0504(7) 0.0775(8) 0.0618(6) 0.0063(6) -0.0135(5) -0.0123(6)
F6 0.1035(10) 0.0319(5) 0.0681(7) -0.0118(6) 0.0020(6) -0.0100(5)
O1 0.0247(6) 0.0436(6) 0.0585(7) -0.0057(5) -0.0061(5) -0.0187(5)
O2 0.0344(6) 0.0246(5) 0.0453(5) -0.0040(4) 0.0047(4) -0.0089(4)
O3 0.0222(5) 0.0448(6) 0.0462(6) -0.0057(4) 0.0003(4) -0.0226(5)
O4 0.0299(5) 0.0406(6) 0.0459(5) -0.0004(4) -0.0003(4) -0.0264(5)
N1 0.0234(6) 0.0320(6) 0.0390(6) -0.0047(5) 0.0000(5) -0.0132(5)
N2 0.0220(6) 0.0293(6) 0.0359(6) -0.0040(4) -0.0029(4) -0.0156(5)
C1 0.0435(9) 0.0461(9) 0.0404(8) -0.0114(7) -0.0014(7) -0.0209(7)
C2 0.0283(7) 0.0371(8) 0.0352(7) -0.0016(6) 0.0031(6) -0.0165(6)
C3 0.0451(9) 0.0372(8) 0.0468(8) -0.0040(7) 0.0063(7) -0.0218(7)
C4 0.0545(10) 0.0364(8) 0.0466(9) 0.0048(7) 0.0085(8) -0.0093(7)
C5 0.0502(10) 0.0506(10) 0.0345(7) 0.0067(8) -0.0030(7) -0.0091(7)
C6 0.0403(9) 0.0470(9) 0.0357(7) -0.0006(7) -0.0041(6) -0.0181(7)
C7 0.0222(7) 0.0362(7) 0.0338(7) -0.0003(5) 0.0002(5) -0.0154(6)
C8 0.0250(7) 0.0390(8) 0.0331(7) -0.0035(6) -0.0028(5) -0.0189(6)
C9 0.0289(7) 0.0317(7) 0.0279(6) -0.0056(5) -0.0033(5) -0.0123(5)
C10 0.0282(8) 0.0451(9) 0.0364(7) -0.0067(6) 0.0024(6) -0.0094(6)
C11 0.0388(9) 0.0442(9) 0.0406(8) -0.0166(7) 0.0041(7) -0.0034(7)
C12 0.0412(9) 0.0311(7) 0.0363(7) -0.0101(6) -0.0012(6) -0.0051(6)
C13 0.0324(8) 0.0306(7) 0.0268(6) -0.0061(6) -0.0011(5) -0.0102(5)
C14 0.0276(7) 0.0291(7) 0.0301(6) -0.0080(5) 0.0002(5) -0.0107(5)
C15 0.0323(8) 0.0271(7) 0.0374(7) -0.0029(6) 0.0047(6) -0.0035(6)
C16 0.0435(10) 0.0376(8) 0.0577(10) 0.0044(7) 0.0133(8) -0.0057(7)
C17 0.0381(9) 0.0412(9) 0.0490(9) -0.0094(7) -0.0027(7) -0.0088(7)
C18 0.0468(10) 0.0314(8) 0.0499(9) -0.0016(7) 0.0040(7) -0.0138(7)
C19 0.0301(8) 0.0350(8) 0.0452(8) -0.0027(6) 0.0025(6) -0.0200(6)
C20 0.0529(10) 0.0396(9) 0.0614(10) -0.0045(7) 0.0019(8) -0.0295(8)
C21 0.0642(12) 0.0623(12) 0.0597(11) -0.0069(9) -0.0044(9) -0.0439(9)
C22 0.0592(12) 0.0651(12) 0.0423(9) 0.0003(9) -0.0109(8) -0.0284(8)
C23 0.0428(9) 0.0405(8) 0.0405(8) 0.0017(7) -0.0056(7) -0.0172(7)
C24 0.0212(7) 0.0341(7) 0.0371(7) -0.0024(5) 0.0008(5) -0.0174(6)
C25 0.0246(7) 0.0269(7) 0.0304(6) -0.0035(5) 0.0008(5) -0.0090(5)
C26 0.0284(7) 0.0225(6) 0.0243(6) -0.0048(5) 0.0002(5) -0.0060(5)
C27 0.0264(7) 0.0259(6) 0.0291(6) -0.0053(5) -0.0008(5) -0.0098(5)
C28 0.0297(7) 0.0282(7) 0.0293(6) -0.0038(5) 0.0011(5) -0.0103(5)
C29 0.0403(8) 0.0355(8) 0.0336(7) -0.0043(6) -0.0015(6) -0.0190(6)
C30 0.0348(8) 0.0395(8) 0.0345(7) -0.0075(6) -0.0075(6) -0.0155(6)
C31 0.0274(7) 0.0313(7) 0.0300(6) -0.0042(5) -0.0038(5) -0.0093(5)
C32 0.0296(7) 0.0351(7) 0.0329(7) -0.0017(6) -0.0004(6) -0.0141(6)
C33 0.0372(9) 0.0466(9) 0.0577(10) -0.0097(7) 0.0039(7) -0.0070(8)
C34 0.0373(9) 0.0466(9) 0.0495(9) 0.0064(7) -0.0015(7) -0.0202(7)

loop_
_atom_type_symbol
_atom_type_description
_atom_type_scat_dispersion_real
_atom_type_scat_dispersion_imag
_atom_type_scat_source
C C 0.0033 0.0016 'International Tables Vol C Tables 4.2.6.8 and 6.1.1.4'
H H 0.0000 0.0000 'International Tables Vol C Tables 4.2.6.8 and 6.1.1.4'
N N 0.0061 0.0033 'International Tables Vol C Tables 4.2.6.8 and 6.1.1.4'
O O 0.0106 0.0060 'International Tables Vol C Tables 4.2.6.8 and 6.1.1.4'
F F 0.0171 0.0103 'International Tables Vol C Tables 4.2.6.8 and 6.1.1.4'

loop_
_geom_angle_atom_site_label_1
_geom_angle_atom_site_label_2
_geom_angle_atom_site_label_3
_geom_angle_site_symmetry_1
_geom_angle_site_symmetry_3
_geom_angle
_geom_angle_publ_flag
C13 O2 C15 . . 119.52(10) ?
C28 O4 C32 . . 119.39(10) ?
C8 N1 C9 . . 126.46(12) ?
C8 N1 H1N . . 116.8 ?
C9 N1 H1N . . 116.8 ?
C25 N2 C26 . . 128.88(12) ?
C25 N2 H2N . . 115.6 ?
C26 N2 H2N . . 115.6 ?
F2 C1 F3 . . 106.16(12) ?
F2 C1 F1 . . 105.28(13) ?
F3 C1 F1 . . 106.78(14) ?
F2 C1 C2 . . 113.10(14) ?
F3 C1 C2 . . 112.14(13) ?
F1 C1 C2 . . 112.82(12) ?
C3 C2 C7 . . 119.83(13) ?
C3 C2 C1 . . 118.94(14) ?
C7 C2 C1 . . 121.19(13) ?
C4 C3 C2 . . 120.60(15) ?
C4 C3 H3 . . 119.7 ?
C2 C3 H3 . . 119.7 ?
C5 C4 C3 . . 119.92(15) ?
C5 C4 H4 . . 120.0 ?
C3 C4 H4 . . 120.0 ?
C4 C5 C6 . . 119.93(15) ?
C4 C5 H5 . . 120.0 ?
C6 C5 H5 . . 120.0 ?
C5 C6 C7 . . 120.99(15) ?
C5 C6 H6 . . 119.5 ?
C7 C6 H6 . . 119.5 ?
C6 C7 C2 . . 118.71(14) ?
C6 C7 C8 . . 116.96(13) ?
C2 C7 C8 . . 124.13(12) ?
O1 C8 N1 . . 123.74(13) ?
O1 C8 C7 . . 119.35(12) ?
N1 C8 C7 . . 116.87(12) ?
C10 C9 C14 . . 120.61(13) ?
C10 C9 N1 . . 122.53(12) ?
C14 C9 N1 . . 116.85(12) ?
C9 C10 C11 . . 118.45(13) ?
C9 C10 H10 . . 120.8 ?
C11 C10 H10 . . 120.8 ?
C12 C11 C10 . . 121.86(14) ?
C12 C11 H11 . . 119.1 ?
C10 C11 H11 . . 119.1 ?
C11 C12 C13 . . 119.33(14) ?
C11 C12 H12 . . 120.3 ?
C13 C12 H12 . . 120.3 ?
O2 C13 C12 . . 114.83(12) ?
O2 C13 C14 . . 125.07(12) ?
C12 C13 C14 . . 120.10(13) ?
C13 C14 C9 . . 119.60(12) ?
C13 C14 H14 . . 120.2 ?
C9 C14 H14 . . 120.2 ?
O2 C15 C17 . . 111.00(11) ?
O2 C15 C16 . . 104.97(12) ?
C17 C15 C16 . . 112.11(14) ?
O2 C15 H15 . . 109.6 ?
C17 C15 H15 . . 109.6 ?
C16 C15 H15 . . 109.6 ?
C15 C16 H16A . . 109.5 ?
C15 C16 H16B . . 109.5 ?
H16A C16 H16B . . 109.5 ?
C15 C16 H16C . . 109.5 ?
H16A C16 H16C . . 109.5 ?
H16B C16 H16C . . 109.5 ?
C15 C17 H17A . . 109.5 ?
C15 C17 H17B . . 109.5 ?
H17A C17 H17B . . 109.5 ?
C15 C17 H17C . . 109.5 ?
H17A C17 H17C . . 109.5 ?
H17B C17 H17C . . 109.5 ?
F5 C18 F6 . . 105.95(13) ?
F5 C18 F4 . . 106.07(14) ?
F6 C18 F4 . . 106.21(13) ?
F5 C18 C19 . . 113.22(13) ?
F6 C18 C19 . . 112.24(14) ?
F4 C18 C19 . . 112.59(12) ?
C20 C19 C24 . . 119.76(14) ?
C20 C19 C18 . . 119.06(14) ?
C24 C19 C18 . . 121.17(13) ?
C21 C20 C19 . . 120.20(16) ?
C21 C20 H20 . . 119.9 ?
C19 C20 H20 . . 119.9 ?
C22 C21 C20 . . 120.27(16) ?
C22 C21 H21 . . 119.9 ?
C20 C21 H21 . . 119.9 ?
C21 C22 C23 . . 119.98(16) ?
C21 C22 H22 . . 120.0 ?
C23 C22 H22 . . 120.0 ?
C22 C23 C24 . . 120.71(15) ?
C22 C23 H23 . . 119.6 ?
C24 C23 H23 . . 119.6 ?
C23 C24 C19 . . 119.06(13) ?
C23 C24 C25 . . 118.88(13) ?
C19 C24 C25 . . 122.02(12) ?
O3 C25 N2 . . 125.01(13) ?
O3 C25 C24 . . 121.40(11) ?
N2 C25 C24 . . 113.57(12) ?
C31 C26 C27 . . 120.81(12) ?
C31 C26 N2 . . 123.73(12) ?
C27 C26 N2 . . 115.47(12) ?
C28 C27 C26 . . 119.78(13) ?
C28 C27 H27 . . 120.1 ?
C26 C27 H27 . . 120.1 ?
O4 C28 C27 . . 124.05(13) ?
O4 C28 C29 . . 116.01(12) ?
C27 C28 C29 . . 119.92(12) ?
C30 C29 C28 . . 119.36(13) ?
C30 C29 H29 . . 120.3 ?
C28 C29 H29 . . 120.3 ?
C29 C30 C31 . . 122.02(14) ?
C29 C30 H30 . . 119.0 ?
C31 C30 H30 . . 119.0 ?
C26 C31 C30 . . 118.11(13) ?
C26 C31 H31 . . 120.9 ?
C30 C31 H31 . . 120.9 ?
O4 C32 C33 . . 110.87(12) ?
O4 C32 C34 . . 105.56(12) ?
C33 C32 C34 . . 112.17(13) ?
O4 C32 H32 . . 109.4 ?
C33 C32 H32 . . 109.4 ?
C34 C32 H32 . . 109.4 ?
C32 C33 H33A . . 109.5 ?
C32 C33 H33B . . 109.5 ?
H33A C33 H33B . . 109.5 ?
C32 C33 H33C . . 109.5 ?
H33A C33 H33C . . 109.5 ?
H33B C33 H33C . . 109.5 ?
C32 C34 H34A . . 109.5 ?
C32 C34 H34B . . 109.5 ?
H34A C34 H34B . . 109.5 ?
C32 C34 H34C . . 109.5 ?
H34A C34 H34C . . 109.5 ?
H34B C34 H34C . . 109.5 ?

loop_
_geom_bond_atom_site_label_1
_geom_bond_atom_site_label_2
_geom_bond_site_symmetry_2
_geom_bond_distance
_geom_bond_publ_flag
F1 C1 . 1.3375(19) ?
F2 C1 . 1.3276(19) ?
F3 C1 . 1.3325(18) ?
F4 C18 . 1.3387(17) ?
F5 C18 . 1.331(2) ?
F6 C18 . 1.3362(19) ?
O1 C8 . 1.2298(18) ?
O2 C13 . 1.3652(16) ?
O2 C15 . 1.4482(17) ?
O3 C25 . 1.2264(17) ?
O4 C28 . 1.3697(16) ?
O4 C32 . 1.4486(18) ?
N1 C8 . 1.3433(17) ?
N1 C9 . 1.4231(17) ?
N1 H1N . 0.8800 ?
N2 C25 . 1.3456(16) ?
N2 C26 . 1.4167(16) ?
N2 H2N . 0.8800 ?
C1 C2 . 1.498(2) ?
C2 C3 . 1.385(2) ?
C2 C7 . 1.396(2) ?
C3 C4 . 1.379(2) ?
C3 H3 . 0.9500 ?
C4 C5 . 1.374(3) ?
C4 H4 . 0.9500 ?
C5 C6 . 1.382(2) ?
C5 H5 . 0.9500 ?
C6 C7 . 1.387(2) ?
C6 H6 . 0.9500 ?
C7 C8 . 1.503(2) ?
C9 C10 . 1.386(2) ?
C9 C14 . 1.3969(18) ?
C10 C11 . 1.390(2) ?
C10 H10 . 0.9500 ?
C11 C12 . 1.375(2) ?
C11 H11 . 0.9500 ?
C12 C13 . 1.389(2) ?
C12 H12 . 0.9500 ?
C13 C14 . 1.3896(18) ?
C14 H14 . 0.9500 ?
C15 C17 . 1.506(2) ?
C15 C16 . 1.5087(19) ?
C15 H15 . 1.0000 ?
C16 H16A . 0.9800 ?
C16 H16B . 0.9800 ?
C16 H16C . 0.9800 ?
C17 H17A . 0.9800 ?
C17 H17B . 0.9800 ?
C17 H17C . 0.9800 ?
C18 C19 . 1.495(2) ?
C19 C20 . 1.389(2) ?
C19 C24 . 1.396(2) ?
C20 C21 . 1.378(3) ?
C20 H20 . 0.9500 ?
C21 C22 . 1.376(3) ?
C21 H21 . 0.9500 ?
C22 C23 . 1.379(2) ?
C22 H22 . 0.9500 ?
C23 C24 . 1.388(2) ?
C23 H23 . 0.9500 ?
C24 C25 . 1.5041(19) ?
C26 C31 . 1.388(2) ?
C26 C27 . 1.3957(18) ?
C27 C28 . 1.3869(18) ?
C27 H27 . 0.9500 ?
C28 C29 . 1.392(2) ?
C29 C30 . 1.376(2) ?
C29 H29 . 0.9500 ?
C30 C31 . 1.3902(19) ?
C30 H30 . 0.9500 ?
C31 H31 . 0.9500 ?
C32 C33 . 1.506(2) ?
C32 C34 . 1.5136(19) ?
C32 H32 . 1.0000 ?
C33 H33A . 0.9800 ?
C33 H33B . 0.9800 ?
C33 H33C . 0.9800 ?
C34 H34A . 0.9800 ?
C34 H34B . 0.9800 ?
C34 H34C . 0.9800 ?

loop_
_geom_hbond_atom_site_label_D
_geom_hbond_atom_site_label_H
_geom_hbond_atom_site_label_A
_geom_hbond_site_symmetry_A
_geom_hbond_distance_DH
_geom_hbond_distance_HA
_geom_hbond_distance_DA
_geom_hbond_angle_DHA
_geom_hbond_publ_flag
N1 H1N O3 . 0.88 2.08 2.8875(15) 152.7 y
N2 H2N O1 1_455 0.88 1.95 2.7984(16) 161.2 y
C15 H15 Cg . 1.00 2.69 3.53 141.7 y

loop_
_geom_torsion_atom_site_label_1
_geom_torsion_atom_site_label_2
_geom_torsion_atom_site_label_3
_geom_torsion_atom_site_label_4
_geom_torsion_site_symmetry_1
_geom_torsion_site_symmetry_2
_geom_torsion_site_symmetry_3
_geom_torsion_site_symmetry_4
_geom_torsion
_geom_torsion_publ_flag
F2 C1 C2 C3 . . . . -137.20(14) ?
F3 C1 C2 C3 . . . . -17.2(2) ?
F1 C1 C2 C3 . . . . 103.43(16) ?
F2 C1 C2 C7 . . . . 40.77(19) ?
F3 C1 C2 C7 . . . . 160.79(13) ?
F1 C1 C2 C7 . . . . -78.60(18) ?
C7 C2 C3 C4 . . . . -0.6(2) ?
C1 C2 C3 C4 . . . . 177.40(14) ?
C2 C3 C4 C5 . . . . -0.2(2) ?
C3 C4 C5 C6 . . . . 0.3(2) ?
C4 C5 C6 C7 . . . . 0.4(2) ?
C5 C6 C7 C2 . . . . -1.1(2) ?
C5 C6 C7 C8 . . . . -176.10(13) ?
C3 C2 C7 C6 . . . . 1.2(2) ?
C1 C2 C7 C6 . . . . -176.73(13) ?
C3 C2 C7 C8 . . . . 175.82(13) ?
C1 C2 C7 C8 . . . . -2.1(2) ?
C9 N1 C8 O1 . . . . 1.9(2) ?
C9 N1 C8 C7 . . . . 179.49(11) ?
C6 C7 C8 O1 . . . . 64.09(17) ?
C2 C7 C8 O1 . . . . -110.60(16) ?
C6 C7 C8 N1 . . . . -113.65(15) ?
C2 C7 C8 N1 . . . . 71.67(17) ?
C8 N1 C9 C10 . . . . 18.6(2) ?
C8 N1 C9 C14 . . . . -162.87(13) ?
C14 C9 C10 C11 . . . . 2.2(2) ?
N1 C9 C10 C11 . . . . -179.32(13) ?
C9 C10 C11 C12 . . . . -1.9(2) ?
C10 C11 C12 C13 . . . . 0.0(2) ?
C15 O2 C13 C12 . . . . 171.40(12) ?
C15 O2 C13 C14 . . . . -9.2(2) ?
C11 C12 C13 O2 . . . . -178.99(13) ?
C11 C12 C13 C14 . . . . 1.6(2) ?
O2 C13 C14 C9 . . . . 179.35(12) ?
C12 C13 C14 C9 . . . . -1.3(2) ?
C10 C9 C14 C13 . . . . -0.6(2) ?
N1 C9 C14 C13 . . . . -179.16(12) ?
C13 O2 C15 C17 . . . . -72.29(16) ?
C13 O2 C15 C16 . . . . 166.38(12) ?
F5 C18 C19 C20 . . . . 97.18(18) ?
F6 C18 C19 C20 . . . . -22.7(2) ?
F4 C18 C19 C20 . . . . -142.51(15) ?
F5 C18 C19 C24 . . . . -83.80(17) ?
F6 C18 C19 C24 . . . . 156.30(14) ?
F4 C18 C19 C24 . . . . 36.5(2) ?
C24 C19 C20 C21 . . . . -0.7(3) ?
C18 C19 C20 C21 . . . . 178.34(16) ?
C19 C20 C21 C22 . . . . -0.7(3) ?
C20 C21 C22 C23 . . . . 1.0(3) ?
C21 C22 C23 C24 . . . . 0.2(3) ?
C22 C23 C24 C19 . . . . -1.6(2) ?
C22 C23 C24 C25 . . . . 176.12(15) ?
C20 C19 C24 C23 . . . . 1.8(2) ?
C18 C19 C24 C23 . . . . -177.19(14) ?
C20 C19 C24 C25 . . . . -175.80(14) ?
C18 C19 C24 C25 . . . . 5.2(2) ?
C26 N2 C25 O3 . . . . -2.4(2) ?
C26 N2 C25 C24 . . . . 178.95(12) ?
C23 C24 C25 O3 . . . . -107.63(16) ?
C19 C24 C25 O3 . . . . 70.00(18) ?
C23 C24 C25 N2 . . . . 71.07(16) ?
C19 C24 C25 N2 . . . . -111.31(14) ?
C25 N2 C26 C31 . . . . -6.7(2) ?
C25 N2 C26 C27 . . . . 173.54(12) ?
C31 C26 C27 C28 . . . . 0.10(18) ?
N2 C26 C27 C28 . . . . 179.91(11) ?
C32 O4 C28 C27 . . . . 7.48(19) ?
C32 O4 C28 C29 . . . . -173.89(12) ?
C26 C27 C28 O4 . . . . 179.05(11) ?
C26 C27 C28 C29 . . . . 0.47(19) ?
O4 C28 C29 C30 . . . . -179.33(12) ?
C27 C28 C29 C30 . . . . -0.6(2) ?
C28 C29 C30 C31 . . . . 0.2(2) ?
C27 C26 C31 C30 . . . . -0.48(19) ?
N2 C26 C31 C30 . . . . 179.73(12) ?
C29 C30 C31 C26 . . . . 0.3(2) ?
C28 O4 C32 C33 . . . . 73.95(15) ?
C28 O4 C32 C34 . . . . -164.36(12) ?
